data_1548439
loop_
_publ_author_name
'Katsuma, Yuhei'
'Asakawa, Hiroki'
'Yamashita, Makoto'

_publ_section_title
;
 Reactivity of highly Lewis acidic diborane(4) towards pyridine and
 isocyanide: formation of boraalkene-pyridine complex and
 <i>ortho</i>-functionalized pyridine derivatives.
;
_journal_issue 5
_journal_name_full 'Chemical science'
_journal_page_first 1301
_journal_page_last 1310
_journal_paper_doi 10.1039/c7sc04759b
_journal_volume 9
_journal_year 2018
_chemical_formula_moiety 'C49 H59 B2 N3 O4'
_chemical_formula_sum 'C49 H59 B2 N3 O4'
_chemical_formula_weight 775.61
_space_group_crystal_system triclinic
_space_group_IT_number 2
_space_group_name_Hall '-P 1'
_space_group_name_H-M_alt 'P -1'
_symmetry_space_group_name_Hall '-P 1'
_symmetry_space_group_name_H-M 'P -1'
_atom_sites_solution_hydrogens geom
_audit_creation_method SHELXL-2014
_audit_update_record
;
2017-11-03 deposited with the CCDC.
2017-12-11 downloaded from the CCDC.
;
_cell_angle_alpha 97.069(5)
_cell_angle_beta 97.132(8)
_cell_angle_gamma 102.212(9)
_cell_formula_units_Z 2
_cell_length_a 8.034(3)
_cell_length_b 10.856(4)
_cell_length_c 26.173(10)
_cell_measurement_reflns_used 4830
_cell_measurement_temperature 93(2)
_cell_measurement_theta_max 31.2768
_cell_measurement_theta_min 2.6226
_cell_volume 2187.4(14)
_computing_cell_refinement 'RIGAKU CrystalClear'
_computing_data_collection 'RIGAKU CrystalClear'
_computing_data_reduction 'RIGAKU CrystalClear'
_computing_molecular_graphics 'Yadokari-XG 2009(Wakita Nemoto et al.)'
_computing_publication_material 'Yadokari-XG 2009(Wakita,Nemoto et al.)'
_computing_structure_refinement 'SHELXL-2014 (Sheldrick, 2014)'
_computing_structure_solution SIR-97
_diffrn_ambient_temperature 93(2)
_diffrn_detector_area_resol_mean 28.5714
_diffrn_measured_fraction_theta_full 0.957
_diffrn_measured_fraction_theta_max 0.981
_diffrn_measurement_device_type 'Rigaku VariMax Saturn'
_diffrn_measurement_method 'omega scans'
_diffrn_radiation_monochromator Confocal
_diffrn_radiation_source 'rotating-anode X-ray tube'
_diffrn_radiation_type MoK\a
_diffrn_radiation_wavelength 0.71075
_diffrn_reflns_av_R_equivalents 0.0745
_diffrn_reflns_av_unetI/netI 0.1439
_diffrn_reflns_Laue_measured_fraction_full 0.957
_diffrn_reflns_Laue_measured_fraction_max 0.981
_diffrn_reflns_limit_h_max 8
_diffrn_reflns_limit_h_min -9
_diffrn_reflns_limit_k_max 12
_diffrn_reflns_limit_k_min -11
_diffrn_reflns_limit_l_max 31
_diffrn_reflns_limit_l_min -31
_diffrn_reflns_number 14963
_diffrn_reflns_point_group_measured_fraction_full 0.957
_diffrn_reflns_point_group_measured_fraction_max 0.981
_diffrn_reflns_theta_full 25.242
_diffrn_reflns_theta_max 24.998
_diffrn_reflns_theta_min 3.020
_exptl_absorpt_coefficient_mu 0.073
_exptl_absorpt_correction_T_max 1.0000
_exptl_absorpt_correction_T_min 0.8696
_exptl_absorpt_correction_type multi-scan
_exptl_absorpt_process_details 'Jacobson, R. (1998) Private communication'
_exptl_crystal_colour Red
_exptl_crystal_density_diffrn 1.178
_exptl_crystal_description Platelet
_exptl_crystal_F_000 832
_exptl_crystal_size_max 0.200
_exptl_crystal_size_mid 0.200
_exptl_crystal_size_min 0.040
_refine_diff_density_max 0.304
_refine_diff_density_min -0.306
_refine_diff_density_rms 0.067
_refine_ls_extinction_method none
_refine_ls_goodness_of_fit_ref 1.060
_refine_ls_hydrogen_treatment constr
_refine_ls_matrix_type full
_refine_ls_number_parameters 538
_refine_ls_number_reflns 7572
_refine_ls_number_restraints 0
_refine_ls_restrained_S_all 1.060
_refine_ls_R_factor_all 0.1616
_refine_ls_R_factor_gt 0.0897
_refine_ls_shift/su_max 0.000
_refine_ls_shift/su_mean 0.000
_refine_ls_structure_factor_coef Fsqd
_refine_ls_weighting_details 'w=1/[\s^2^(Fo^2^)+(0.0622P)^2^+1.4721P] where P=(Fo^2^+2Fc^2^)/3'
_refine_ls_weighting_scheme calc
_refine_ls_wR_factor_gt 0.1617
_refine_ls_wR_factor_ref 0.2030
_reflns_Friedel_coverage 0.000
_reflns_number_gt 4102
_reflns_number_total 7572
_reflns_threshold_expression 'I > 2\s(I)'
_cod_data_source_file c7sc04759b3.cif
_cod_data_source_block 9b
_cod_depositor_comments
;
The following automatic conversions were performed:

'_exptl_absorpt_correction_type' value 'Multi-scan' changed to
'multi-scan' according to
/home/data/users/saulius/crontab/automatic-downloads/rss-feeds/RSC/lib/dictionaries/cif_core.dic
dictionary named 'cif_core.dic' version 2.4.2 from 2011-04-26.

Automatic conversion script
Id: cif_fix_values 4973 2017-02-22 13:04:09Z antanas 

 Adding full bibliography for 1548427--1548445.cif.
;
_cod_original_cell_volume 2187.4(15)
_cod_database_code 1548439
_shelx_space_group_comment
;
The symmetry employed for this shelxl refinement is uniquely defined
by the following loop, which should always be used as a source of
symmetry information in preference to the above space-group names.
They are only intended as comments.
;
_shelx_estimated_absorpt_t_min 0.985
_shelx_estimated_absorpt_t_max 0.997
_shelxl_version_number 2014-3

loop_
_space_group_symop_operation_xyz
'x, y, z'
'-x, -y, -z'

loop_
_atom_site_label
_atom_site_type_symbol
_atom_site_fract_x
_atom_site_fract_y
_atom_site_fract_z
_atom_site_U_iso_or_equiv
_atom_site_adp_type
_atom_site_occupancy
_atom_site_site_symmetry_order
_atom_site_calc_flag
_atom_site_refinement_flags_posn
_atom_site_refinement_flags_adp
O3 O 0.9198(4) -0.1486(3) 0.46023(11) 0.0274(7) Uani 1 1 d . .
O4 O 0.7040(4) -0.0940(3) 0.49819(11) 0.0248(7) Uani 1 1 d . .
O2 O 0.5478(3) 0.4063(2) 0.35798(11) 0.0223(7) Uani 1 1 d . .
O1 O 0.7339(4) 0.2728(2) 0.36879(11) 0.0236(7) Uani 1 1 d . .
C7 C 0.7114(5) -0.0272(4) 0.32330(16) 0.0202(10) Uani 1 1 d . .
H7 H 0.7608 -0.0293 0.2921 0.024 Uiso 1 1 calc R U
N1 N 0.4832(4) 0.2085(3) 0.29735(13) 0.0189(8) Uani 1 1 d . .
N3 N 0.3939(4) -0.1163(3) 0.21431(13) 0.0187(8) Uani 1 1 d . .
C22 C 0.7896(6) -0.1087(4) 0.45735(17) 0.0226(10) Uani 1 1 d . .
N2 N 0.4832(4) 0.0199(3) 0.36858(14) 0.0235(9) Uani 1 1 d . .
C2 C 0.4878(5) 0.0770(4) 0.28275(16) 0.0162(9) Uani 1 1 d . .
C25 C 0.2060(6) -0.1954(4) 0.27629(18) 0.0266(11) Uani 1 1 d . .
C32 C 0.4553(5) -0.0415(4) 0.12696(16) 0.0213(10) Uani 1 1 d . .
C1 C 0.3565(5) 0.2583(4) 0.26632(16) 0.0206(10) Uani 1 1 d . .
C39 C 0.3371(6) -0.0124(4) 0.08834(17) 0.0263(11) Uani 1 1 d . .
C13 C 0.6193(6) 0.5511(4) 0.43859(17) 0.0279(11) Uani 1 1 d . .
H13 H 0.5656 0.6138 0.4233 0.042 Uiso 1 1 calc R U
H13A H 0.7126 0.5951 0.4668 0.042 Uiso 1 1 calc R U
H13B H 0.5328 0.4918 0.4525 0.042 Uiso 1 1 calc R U
C6 C 0.7841(5) -0.0702(4) 0.36601(17) 0.0225(10) Uani 1 1 d . .
H6 H 0.8860 -0.1011 0.3650 0.027 Uiso 1 1 calc R U
C41 C 0.3252(5) -0.2949(4) 0.12964(16) 0.0209(10) Uani 1 1 d . .
C35 C 0.6789(6) 0.1162(4) 0.10051(17) 0.0290(11) Uani 1 1 d . .
H35 H 0.7968 0.1592 0.1046 0.035 Uiso 1 1 calc R U
C4 C 0.5566(5) -0.0247(4) 0.40933(17) 0.0232(10) Uani 1 1 d . .
H4 H 0.5013 -0.0267 0.4394 0.028 Uiso 1 1 calc R U
C48 C 0.1550(6) -0.3675(4) 0.12787(16) 0.0224(10) Uani 1 1 d . .
C45 C 0.1966(6) -0.5346(4) 0.06266(18) 0.0294(11) Uani 1 1 d . .
C27 C 0.1637(6) -0.2770(4) 0.31218(18) 0.0317(12) Uani 1 1 d . .
H27 H 0.0707 -0.2699 0.3307 0.038 Uiso 1 1 calc R U
C8 C 0.4246(5) 0.0170(4) 0.23438(16) 0.0192(10) Uani 1 1 d . .
H8 H 0.3960 0.0698 0.2099 0.023 Uiso 1 1 calc R U
C3 C 0.5627(5) 0.0201(4) 0.32667(16) 0.0188(9) Uani 1 1 d . .
C16 C 0.1619(5) 0.2203(4) 0.33444(17) 0.0265(11) Uani 1 1 d . .
H16 H 0.2022 0.1425 0.3388 0.040 Uiso 1 1 calc R U
H16A H 0.0375 0.2038 0.3350 0.040 Uiso 1 1 calc R U
H16B H 0.2218 0.2886 0.3629 0.040 Uiso 1 1 calc R U
C5 C 0.7069(5) -0.0680(4) 0.41057(16) 0.0205(10) Uani 1 1 d . .
C42 C 0.4281(6) -0.3488(4) 0.09718(17) 0.0257(11) Uani 1 1 d . .
C30 C 0.5920(5) -0.3121(4) 0.23337(18) 0.0279(11) Uani 1 1 d . .
H30 H 0.5531 -0.3753 0.2017 0.042 Uiso 1 1 calc R U
H30A H 0.6743 -0.3410 0.2572 0.042 Uiso 1 1 calc R U
H30B H 0.6479 -0.2302 0.2242 0.042 Uiso 1 1 calc R U
C24 C 0.3466(5) -0.2041(4) 0.25062(16) 0.0194(10) Uani 1 1 d . .
C43 C 0.6131(6) -0.2823(4) 0.09610(18) 0.0336(12) Uani 1 1 d . .
H43 H 0.6701 -0.3415 0.0776 0.050 Uiso 1 1 calc R U
H43A H 0.6738 -0.2544 0.1319 0.050 Uiso 1 1 calc R U
H43B H 0.6152 -0.2081 0.0782 0.050 Uiso 1 1 calc R U
C36 C 0.5628(6) 0.1435(4) 0.06250(18) 0.0303(11) Uani 1 1 d . .
C21 C 0.5758(6) 0.3223(4) 0.20714(18) 0.0322(12) Uani 1 1 d . .
H21 H 0.6577 0.3906 0.2314 0.048 Uiso 1 1 calc R U
H21A H 0.5742 0.3426 0.1716 0.048 Uiso 1 1 calc R U
H21B H 0.6109 0.2416 0.2088 0.048 Uiso 1 1 calc R U
C26 C 0.0930(5) -0.1037(4) 0.26663(18) 0.0299(11) Uani 1 1 d . .
H26 H -0.0281 -0.1477 0.2643 0.045 Uiso 1 1 calc R U
H26A H 0.1111 -0.0716 0.2339 0.045 Uiso 1 1 calc R U
H26B H 0.1225 -0.0321 0.2954 0.045 Uiso 1 1 calc R U
C11 C 0.7779(5) 0.3703(4) 0.41509(17) 0.0246(10) Uani 1 1 d . .
C49 C 0.0290(6) -0.3258(4) 0.16046(19) 0.0315(12) Uani 1 1 d . .
H49 H -0.0890 -0.3669 0.1436 0.047 Uiso 1 1 calc R U
H49A H 0.0450 -0.2329 0.1639 0.047 Uiso 1 1 calc R U
H49B H 0.0489 -0.3504 0.1951 0.047 Uiso 1 1 calc R U
C17 C 0.0775(6) 0.3048(4) 0.25226(19) 0.0306(12) Uani 1 1 d . .
H17 H -0.0323 0.3033 0.2625 0.037 Uiso 1 1 calc R U
C44 C 0.3656(6) -0.4659(4) 0.06586(17) 0.0320(12) Uani 1 1 d . .
H44 H 0.4405 -0.5006 0.0459 0.038 Uiso 1 1 calc R U
C10 C 0.6981(6) 0.3106(4) 0.45890(17) 0.0332(12) Uani 1 1 d . .
H10 H 0.5725 0.2854 0.4492 0.050 Uiso 1 1 calc R U
H10A H 0.7280 0.3729 0.4910 0.050 Uiso 1 1 calc R U
H10B H 0.7426 0.2353 0.4647 0.050 Uiso 1 1 calc R U
C33 C 0.6279(6) 0.0272(4) 0.13324(16) 0.0244(10) Uani 1 1 d . .
C28 C 0.2563(6) -0.3686(5) 0.32116(19) 0.0379(13) Uani 1 1 d . .
H28 H 0.2267 -0.4240 0.3457 0.046 Uiso 1 1 calc R U
C12 C 0.6920(5) 0.4775(4) 0.39709(17) 0.0235(10) Uani 1 1 d . .
C18 C 0.1134(6) 0.3512(4) 0.20723(19) 0.0342(12) Uani 1 1 d . .
H18 H 0.0285 0.3804 0.1865 0.041 Uiso 1 1 calc R U
C38 C 0.3929(6) 0.0794(4) 0.05741(17) 0.0305(11) Uani 1 1 d . .
H38 H 0.3107 0.0984 0.0320 0.037 Uiso 1 1 calc R U
C47 C 0.0929(6) -0.4829(4) 0.09422(17) 0.0257(11) Uani 1 1 d . .
H47 H -0.0232 -0.5276 0.0928 0.031 Uiso 1 1 calc R U
C15 C 0.1989(5) 0.2600(4) 0.28326(17) 0.0233(10) Uani 1 1 d . .
C23 C 0.7814(6) -0.1267(4) 0.54646(17) 0.0320(12) Uani 1 1 d . .
H23 H 0.7763 -0.2185 0.5420 0.048 Uiso 1 1 calc R U
H23A H 0.7181 -0.1044 0.5746 0.048 Uiso 1 1 calc R U
H23B H 0.9019 -0.0793 0.5553 0.048 Uiso 1 1 calc R U
C34 C 0.7666(6) 0.0095(4) 0.17531(18) 0.0327(12) Uani 1 1 d . .
H34 H 0.8596 -0.0167 0.1590 0.049 Uiso 1 1 calc R U
H34A H 0.7162 -0.0564 0.1950 0.049 Uiso 1 1 calc R U
H34B H 0.8131 0.0901 0.1990 0.049 Uiso 1 1 calc R U
C20 C 0.3984(6) 0.3104(4) 0.22186(17) 0.0263(11) Uani 1 1 d . .
C9 C 0.9701(6) 0.4096(4) 0.42859(19) 0.0367(12) Uani 1 1 d . .
H9 H 1.0137 0.3400 0.4419 0.055 Uiso 1 1 calc R U
H9A H 1.0024 0.4856 0.4554 0.055 Uiso 1 1 calc R U
H9B H 1.0201 0.4290 0.3974 0.055 Uiso 1 1 calc R U
C37 C 0.6200(7) 0.2413(5) 0.02781(19) 0.0439(14) Uani 1 1 d . .
H37 H 0.7257 0.3020 0.0455 0.066 Uiso 1 1 calc R U
H37A H 0.5291 0.2872 0.0204 0.066 Uiso 1 1 calc R U
H37B H 0.6420 0.1981 -0.0049 0.066 Uiso 1 1 calc R U
C19 C 0.2738(7) 0.3552(4) 0.19215(17) 0.0329(12) Uani 1 1 d . .
H19 H 0.2990 0.3886 0.1614 0.040 Uiso 1 1 calc R U
C14 C 0.8066(6) 0.5688(4) 0.36951(18) 0.0306(11) Uani 1 1 d . .
H14 H 0.8515 0.5200 0.3425 0.046 Uiso 1 1 calc R U
H14A H 0.9029 0.6220 0.3948 0.046 Uiso 1 1 calc R U
H14B H 0.7394 0.6234 0.3534 0.046 Uiso 1 1 calc R U
C40 C 0.1470(6) -0.0740(4) 0.08137(18) 0.0334(12) Uani 1 1 d . .
H40 H 0.0853 -0.0403 0.0536 0.050 Uiso 1 1 calc R U
H40A H 0.1028 -0.0550 0.1140 0.050 Uiso 1 1 calc R U
H40B H 0.1295 -0.1665 0.0720 0.050 Uiso 1 1 calc R U
B1 B 0.5867(6) 0.2918(4) 0.34059(19) 0.0186(11) Uani 1 1 d . .
C31 C 0.4411(5) -0.2963(4) 0.25919(17) 0.0229(10) Uani 1 1 d . .
C46 C 0.1265(7) -0.6603(4) 0.02633(19) 0.0428(14) Uani 1 1 d . .
H46 H 0.0367 -0.6503 -0.0008 0.064 Uiso 1 1 calc R U
H46A H 0.0775 -0.7261 0.0462 0.064 Uiso 1 1 calc R U
H46B H 0.2201 -0.6856 0.0101 0.064 Uiso 1 1 calc R U
B2 B 0.3923(6) -0.1523(5) 0.15989(19) 0.0211(11) Uani 1 1 d . .
C29 C 0.3902(6) -0.3793(4) 0.29472(18) 0.0311(12) Uani 1 1 d . .
H29 H 0.4504 -0.4441 0.3004 0.037 Uiso 1 1 calc R U

loop_
_atom_site_aniso_label
_atom_site_aniso_U_11
_atom_site_aniso_U_22
_atom_site_aniso_U_33
_atom_site_aniso_U_23
_atom_site_aniso_U_13
_atom_site_aniso_U_12
O3 0.0281(18) 0.0321(18) 0.0259(18) 0.0064(14) 0.0003(14) 0.0167(15)
O4 0.0302(18) 0.0310(17) 0.0183(17) 0.0092(13) 0.0025(14) 0.0159(14)
O2 0.0262(17) 0.0149(15) 0.0262(18) 0.0018(13) 0.0034(14) 0.0071(13)
O1 0.0242(17) 0.0225(16) 0.0234(17) -0.0021(13) -0.0014(13) 0.0100(13)
C7 0.027(2) 0.024(2) 0.012(2) 0.0011(18) 0.0031(19) 0.0114(19)
N1 0.022(2) 0.0108(17) 0.023(2) -0.0004(15) 0.0011(16) 0.0053(15)
N3 0.025(2) 0.0153(18) 0.0179(19) 0.0034(15) 0.0052(16) 0.0084(15)
C22 0.027(3) 0.016(2) 0.025(3) 0.0025(19) 0.005(2) 0.0058(19)
N2 0.026(2) 0.023(2) 0.025(2) 0.0080(16) 0.0056(17) 0.0093(16)
C2 0.018(2) 0.014(2) 0.020(2) 0.0026(18) 0.0056(19) 0.0100(17)
C25 0.022(2) 0.020(2) 0.036(3) 0.003(2) 0.003(2) 0.0020(19)
C32 0.030(3) 0.016(2) 0.021(2) 0.0023(18) 0.006(2) 0.0104(19)
C1 0.029(3) 0.014(2) 0.019(2) 0.0001(18) -0.003(2) 0.0094(19)
C39 0.039(3) 0.022(2) 0.021(3) 0.0010(19) 0.002(2) 0.016(2)
C13 0.035(3) 0.023(2) 0.026(3) -0.002(2) 0.006(2) 0.012(2)
C6 0.019(2) 0.022(2) 0.027(3) -0.0007(19) 0.000(2) 0.0104(18)
C41 0.026(3) 0.020(2) 0.017(2) 0.0014(18) -0.0010(19) 0.0091(19)
C35 0.039(3) 0.024(3) 0.025(3) 0.001(2) 0.011(2) 0.006(2)
C4 0.025(3) 0.021(2) 0.025(3) 0.0053(19) 0.008(2) 0.0058(19)
C48 0.031(3) 0.019(2) 0.016(2) -0.0023(18) -0.003(2) 0.011(2)
C45 0.044(3) 0.021(2) 0.026(3) 0.004(2) 0.003(2) 0.014(2)
C27 0.030(3) 0.030(3) 0.035(3) 0.006(2) 0.012(2) 0.003(2)
C8 0.025(2) 0.011(2) 0.024(2) 0.0034(18) 0.0043(19) 0.0080(17)
C3 0.020(2) 0.014(2) 0.021(2) -0.0008(18) 0.0041(19) 0.0052(18)
C16 0.023(2) 0.025(2) 0.035(3) 0.008(2) 0.008(2) 0.010(2)
C5 0.027(2) 0.016(2) 0.021(2) 0.0061(18) 0.002(2) 0.0080(19)
C42 0.040(3) 0.019(2) 0.021(3) 0.0017(19) 0.003(2) 0.013(2)
C30 0.032(3) 0.024(3) 0.032(3) 0.006(2) 0.002(2) 0.019(2)
C24 0.020(2) 0.020(2) 0.017(2) 0.0011(18) -0.0017(19) 0.0039(18)
C43 0.042(3) 0.036(3) 0.024(3) -0.002(2) 0.003(2) 0.017(2)
C36 0.041(3) 0.024(3) 0.029(3) 0.007(2) 0.009(2) 0.011(2)
C21 0.048(3) 0.026(3) 0.027(3) 0.010(2) 0.010(2) 0.012(2)
C26 0.023(3) 0.027(3) 0.040(3) 0.000(2) 0.008(2) 0.007(2)
C11 0.023(3) 0.026(2) 0.023(3) -0.0053(19) 0.001(2) 0.007(2)
C49 0.025(3) 0.027(3) 0.041(3) -0.003(2) 0.004(2) 0.007(2)
C17 0.031(3) 0.015(2) 0.044(3) 0.001(2) 0.001(2) 0.008(2)
C44 0.053(3) 0.025(3) 0.025(3) 0.003(2) 0.011(2) 0.021(2)
C10 0.045(3) 0.028(3) 0.026(3) 0.004(2) 0.003(2) 0.007(2)
C33 0.034(3) 0.022(2) 0.018(2) 0.0005(19) 0.007(2) 0.008(2)
C28 0.046(3) 0.034(3) 0.033(3) 0.016(2) 0.008(3) -0.001(2)
C12 0.025(3) 0.019(2) 0.024(3) -0.0032(19) -0.001(2) 0.0050(19)
C18 0.042(3) 0.023(3) 0.034(3) 0.002(2) -0.010(2) 0.012(2)
C38 0.043(3) 0.025(3) 0.026(3) 0.006(2) 0.002(2) 0.014(2)
C47 0.027(3) 0.021(2) 0.026(3) 0.002(2) -0.002(2) 0.005(2)
C15 0.024(3) 0.019(2) 0.027(3) 0.0000(19) 0.000(2) 0.0089(19)
C23 0.041(3) 0.042(3) 0.020(3) 0.010(2) 0.004(2) 0.023(2)
C34 0.031(3) 0.039(3) 0.031(3) 0.012(2) 0.007(2) 0.010(2)
C20 0.038(3) 0.021(2) 0.018(2) -0.0016(19) -0.001(2) 0.009(2)
C9 0.041(3) 0.031(3) 0.038(3) -0.002(2) 0.004(2) 0.012(2)
C37 0.062(4) 0.045(3) 0.031(3) 0.017(2) 0.008(3) 0.019(3)
C19 0.064(4) 0.024(3) 0.016(3) 0.005(2) 0.002(2) 0.022(2)
C14 0.036(3) 0.025(3) 0.030(3) 0.002(2) 0.004(2) 0.006(2)
C40 0.035(3) 0.032(3) 0.034(3) 0.010(2) -0.007(2) 0.011(2)
B1 0.022(3) 0.013(2) 0.024(3) 0.003(2) 0.006(2) 0.009(2)
C31 0.025(3) 0.019(2) 0.024(3) 0.0018(19) -0.001(2) 0.0087(19)
C46 0.062(4) 0.031(3) 0.034(3) -0.007(2) 0.007(3) 0.013(3)
B2 0.013(3) 0.025(3) 0.023(3) -0.003(2) -0.006(2) 0.006(2)
C29 0.040(3) 0.019(2) 0.032(3) 0.009(2) -0.001(2) 0.005(2)

loop_
_atom_type_symbol
_atom_type_description
_atom_type_scat_dispersion_real
_atom_type_scat_dispersion_imag
_atom_type_scat_source
C C 0.0033 0.0016 'International Tables Vol C Tables 4.2.6.8 and 6.1.1.4'
H H 0.0000 0.0000 'International Tables Vol C Tables 4.2.6.8 and 6.1.1.4'
B B 0.0013 0.0007 'International Tables Vol C Tables 4.2.6.8 and 6.1.1.4'
N N 0.0061 0.0033 'International Tables Vol C Tables 4.2.6.8 and 6.1.1.4'
O O 0.0106 0.0060 'International Tables Vol C Tables 4.2.6.8 and 6.1.1.4'

loop_
_geom_angle_atom_site_label_1
_geom_angle_atom_site_label_2
_geom_angle_atom_site_label_3
_geom_angle
C22 O4 C23 115.3(3)
B1 O2 C12 106.9(3)
B1 O1 C11 106.4(3)
C6 C7 C3 118.7(4)
C6 C7 H7 120.7
C3 C7 H7 120.7
B1 N1 C2 125.2(3)
B1 N1 C1 117.1(3)
C2 N1 C1 117.6(3)
B2 N3 C8 118.2(3)
B2 N3 C24 125.2(3)
C8 N3 C24 116.1(3)
O3 C22 O4 122.6(4)
O3 C22 C5 125.5(4)
O4 C22 C5 111.8(4)
C3 N2 C4 116.4(4)
C8 C2 N1 120.5(4)
C8 C2 C3 126.3(4)
N1 C2 C3 113.2(3)
C27 C25 C24 119.2(4)
C27 C25 C26 117.1(4)
C24 C25 C26 123.6(4)
C33 C32 C39 117.3(4)
C33 C32 B2 122.8(4)
C39 C32 B2 119.9(4)
C15 C1 C20 121.2(4)
C15 C1 N1 119.1(4)
C20 C1 N1 119.7(4)
C38 C39 C32 120.3(4)
C38 C39 C40 118.4(4)
C32 C39 C40 121.2(4)
C12 C13 H13 109.5
C12 C13 H13A 109.5
H13 C13 H13A 109.5
C12 C13 H13B 109.5
H13 C13 H13B 109.5
H13A C13 H13B 109.5
C7 C6 C5 119.2(4)
C7 C6 H6 120.4
C5 C6 H6 120.4
C42 C41 C48 116.2(4)
C42 C41 B2 120.3(4)
C48 C41 B2 123.0(4)
C36 C35 C33 121.9(4)
C36 C35 H35 119.0
C33 C35 H35 119.0
N2 C4 C5 124.6(4)
N2 C4 H4 117.7
C5 C4 H4 117.7
C47 C48 C41 121.0(4)
C47 C48 C49 115.7(4)
C41 C48 C49 123.3(4)
C44 C45 C47 117.2(4)
C44 C45 C46 121.8(4)
C47 C45 C46 121.0(4)
C28 C27 C25 120.5(4)
C28 C27 H27 119.8
C25 C27 H27 119.8
C2 C8 N3 128.9(4)
C2 C8 H8 115.5
N3 C8 H8 115.5
N2 C3 C7 123.2(4)
N2 C3 C2 116.4(4)
C7 C3 C2 120.3(4)
C15 C16 H16 109.5
C15 C16 H16A 109.5
H16 C16 H16A 109.5
C15 C16 H16B 109.5
H16 C16 H16B 109.5
H16A C16 H16B 109.5
C4 C5 C6 117.8(4)
C4 C5 C22 123.0(4)
C6 C5 C22 119.2(4)
C44 C42 C41 121.6(4)
C44 C42 C43 116.9(4)
C41 C42 C43 121.6(4)
C31 C30 H30 109.5
C31 C30 H30A 109.5
H30 C30 H30A 109.5
C31 C30 H30B 109.5
H30 C30 H30B 109.5
H30A C30 H30B 109.5
C25 C24 C31 120.9(4)
C25 C24 N3 119.2(4)
C31 C24 N3 119.9(4)
C42 C43 H43 109.5
C42 C43 H43A 109.5
H43 C43 H43A 109.5
C42 C43 H43B 109.5
H43 C43 H43B 109.5
H43A C43 H43B 109.5
C38 C36 C35 117.7(4)
C38 C36 C37 121.1(4)
C35 C36 C37 121.2(4)
C20 C21 H21 109.5
C20 C21 H21A 109.5
H21 C21 H21A 109.5
C20 C21 H21B 109.5
H21 C21 H21B 109.5
H21A C21 H21B 109.5
C25 C26 H26 109.5
C25 C26 H26A 109.5
H26 C26 H26A 109.5
C25 C26 H26B 109.5
H26 C26 H26B 109.5
H26A C26 H26B 109.5
O1 C11 C9 108.4(4)
O1 C11 C10 107.3(3)
C9 C11 C10 110.9(4)
O1 C11 C12 102.6(3)
C9 C11 C12 114.2(4)
C10 C11 C12 112.9(4)
C48 C49 H49 109.5
C48 C49 H49A 109.5
H49 C49 H49A 109.5
C48 C49 H49B 109.5
H49 C49 H49B 109.5
H49A C49 H49B 109.5
C18 C17 C15 121.4(5)
C18 C17 H17 119.3
C15 C17 H17 119.3
C42 C44 C45 122.1(5)
C42 C44 H44 118.9
C45 C44 H44 118.9
C11 C10 H10 109.5
C11 C10 H10A 109.5
H10 C10 H10A 109.5
C11 C10 H10B 109.5
H10 C10 H10B 109.5
H10A C10 H10B 109.5
C35 C33 C32 120.4(4)
C35 C33 C34 117.1(4)
C32 C33 C34 122.5(4)
C29 C28 C27 120.0(4)
C29 C28 H28 120.0
C27 C28 H28 120.0
O2 C12 C13 107.6(3)
O2 C12 C14 106.6(3)
C13 C12 C14 110.4(3)
O2 C12 C11 102.7(3)
C13 C12 C11 115.8(4)
C14 C12 C11 113.0(4)
C17 C18 C19 119.9(4)
C17 C18 H18 120.0
C19 C18 H18 120.0
C36 C38 C39 122.2(4)
C36 C38 H38 118.9
C39 C38 H38 118.9
C45 C47 C48 121.9(4)
C45 C47 H47 119.1
C48 C47 H47 119.1
C1 C15 C17 118.2(4)
C1 C15 C16 121.5(4)
C17 C15 C16 120.2(4)
O4 C23 H23 109.5
O4 C23 H23A 109.5
H23 C23 H23A 109.5
O4 C23 H23B 109.5
H23 C23 H23B 109.5
H23A C23 H23B 109.5
C33 C34 H34 109.5
C33 C34 H34A 109.5
H34 C34 H34A 109.5
C33 C34 H34B 109.5
H34 C34 H34B 109.5
H34A C34 H34B 109.5
C19 C20 C1 118.6(4)
C19 C20 C21 120.2(4)
C1 C20 C21 121.1(4)
C11 C9 H9 109.5
C11 C9 H9A 109.5
H9 C9 H9A 109.5
C11 C9 H9B 109.5
H9 C9 H9B 109.5
H9A C9 H9B 109.5
C36 C37 H37 109.5
C36 C37 H37A 109.5
H37 C37 H37A 109.5
C36 C37 H37B 109.5
H37 C37 H37B 109.5
H37A C37 H37B 109.5
C18 C19 C20 120.5(4)
C18 C19 H19 119.8
C20 C19 H19 119.8
C12 C14 H14 109.5
C12 C14 H14A 109.5
H14 C14 H14A 109.5
C12 C14 H14B 109.5
H14 C14 H14B 109.5
H14A C14 H14B 109.5
C39 C40 H40 109.5
C39 C40 H40A 109.5
H40 C40 H40A 109.5
C39 C40 H40B 109.5
H40 C40 H40B 109.5
H40A C40 H40B 109.5
O1 B1 O2 113.2(4)
O1 B1 N1 126.1(4)
O2 B1 N1 120.6(4)
C24 C31 C29 117.8(4)
C24 C31 C30 124.3(4)
C29 C31 C30 117.9(4)
C45 C46 H46 109.5
C45 C46 H46A 109.5
H46 C46 H46A 109.5
C45 C46 H46B 109.5
H46 C46 H46B 109.5
H46A C46 H46B 109.5
N3 B2 C32 117.5(4)
N3 B2 C41 124.3(4)
C32 B2 C41 118.2(4)
C28 C29 C31 121.5(4)
C28 C29 H29 119.3
C31 C29 H29 119.3

loop_
_geom_bond_atom_site_label_1
_geom_bond_atom_site_label_2
_geom_bond_distance
O3 C22 1.212(5)
O4 C22 1.352(5)
O4 C23 1.455(5)
O2 B1 1.382(5)
O2 C12 1.456(5)
O1 B1 1.382(5)
O1 C11 1.461(5)
C7 C6 1.375(6)
C7 C3 1.404(6)
C7 H7 0.9500
N1 B1 1.409(6)
N1 C2 1.442(5)
N1 C1 1.458(5)
N3 B2 1.428(6)
N3 C8 1.435(5)
N3 C24 1.454(5)
C22 C5 1.480(6)
N2 C3 1.336(5)
N2 C4 1.346(5)
C2 C8 1.335(5)
C2 C3 1.492(5)
C25 C27 1.392(6)
C25 C24 1.398(6)
C25 C26 1.506(6)
C32 C33 1.408(6)
C32 C39 1.410(6)
C32 B2 1.597(6)
C1 C15 1.395(6)
C1 C20 1.402(6)
C39 C38 1.397(6)
C39 C40 1.511(6)
C13 C12 1.516(6)
C13 H13 0.9800
C13 H13A 0.9800
C13 H13B 0.9800
C6 C5 1.388(6)
C6 H6 0.9500
C41 C42 1.416(6)
C41 C48 1.418(6)
C41 B2 1.598(6)
C35 C36 1.380(6)
C35 C33 1.400(6)
C35 H35 0.9500
C4 C5 1.383(6)
C4 H4 0.9500
C48 C47 1.397(6)
C48 C49 1.507(6)
C45 C44 1.391(6)
C45 C47 1.394(6)
C45 C46 1.518(6)
C27 C28 1.388(6)
C27 H27 0.9500
C8 H8 0.9500
C16 C15 1.502(6)
C16 H16 0.9800
C16 H16A 0.9800
C16 H16B 0.9800
C42 C44 1.382(6)
C42 C43 1.514(6)
C30 C31 1.490(6)
C30 H30 0.9800
C30 H30A 0.9800
C30 H30B 0.9800
C24 C31 1.401(6)
C43 H43 0.9800
C43 H43A 0.9800
C43 H43B 0.9800
C36 C38 1.377(6)
C36 C37 1.516(6)
C21 C20 1.505(6)
C21 H21 0.9800
C21 H21A 0.9800
C21 H21B 0.9800
C26 H26 0.9800
C26 H26A 0.9800
C26 H26B 0.9800
C11 C9 1.497(6)
C11 C10 1.528(6)
C11 C12 1.564(6)
C49 H49 0.9800
C49 H49A 0.9800
C49 H49B 0.9800
C17 C18 1.376(6)
C17 C15 1.396(6)
C17 H17 0.9500
C44 H44 0.9500
C10 H10 0.9800
C10 H10A 0.9800
C10 H10B 0.9800
C33 C34 1.526(6)
C28 C29 1.366(7)
C28 H28 0.9500
C12 C14 1.519(6)
C18 C19 1.387(7)
C18 H18 0.9500
C38 H38 0.9500
C47 H47 0.9500
C23 H23 0.9800
C23 H23A 0.9800
C23 H23B 0.9800
C34 H34 0.9800
C34 H34A 0.9800
C34 H34B 0.9800
C20 C19 1.396(6)
C9 H9 0.9800
C9 H9A 0.9800
C9 H9B 0.9800
C37 H37 0.9800
C37 H37A 0.9800
C37 H37B 0.9800
C19 H19 0.9500
C14 H14 0.9800
C14 H14A 0.9800
C14 H14B 0.9800
C40 H40 0.9800
C40 H40A 0.9800
C40 H40B 0.9800
C31 C29 1.410(6)
C46 H46 0.9800
C46 H46A 0.9800
C46 H46B 0.9800
C29 H29 0.9500

loop_
_geom_torsion_atom_site_label_1
_geom_torsion_atom_site_label_2
_geom_torsion_atom_site_label_3
_geom_torsion_atom_site_label_4
_geom_torsion
C23 O4 C22 O3 1.4(6)
C23 O4 C22 C5 -177.5(3)
B1 N1 C2 C8 -160.5(4)
C1 N1 C2 C8 22.3(6)
B1 N1 C2 C3 21.3(6)
C1 N1 C2 C3 -156.0(3)
B1 N1 C1 C15 -81.8(5)
C2 N1 C1 C15 95.7(4)
B1 N1 C1 C20 94.5(5)
C2 N1 C1 C20 -88.0(5)
C33 C32 C39 C38 1.2(6)
B2 C32 C39 C38 -176.5(4)
C33 C32 C39 C40 -175.5(4)
B2 C32 C39 C40 6.9(6)
C3 C7 C6 C5 1.2(6)
C3 N2 C4 C5 0.7(6)
C42 C41 C48 C47 -2.4(6)
B2 C41 C48 C47 169.3(4)
C42 C41 C48 C49 178.9(4)
B2 C41 C48 C49 -9.4(6)
C24 C25 C27 C28 -2.1(7)
C26 C25 C27 C28 176.7(4)
N1 C2 C8 N3 -169.9(4)
C3 C2 C8 N3 8.2(7)
B2 N3 C8 C2 -155.3(4)
C24 N3 C8 C2 31.7(6)
C4 N2 C3 C7 2.2(6)
C4 N2 C3 C2 -176.3(3)
C6 C7 C3 N2 -3.2(6)
C6 C7 C3 C2 175.2(4)
C8 C2 C3 N2 -119.0(5)
N1 C2 C3 N2 59.1(5)
C8 C2 C3 C7 62.4(6)
N1 C2 C3 C7 -119.5(4)
N2 C4 C5 C6 -2.6(6)
N2 C4 C5 C22 176.0(4)
C7 C6 C5 C4 1.4(6)
C7 C6 C5 C22 -177.2(4)
O3 C22 C5 C4 179.1(4)
O4 C22 C5 C4 -2.1(6)
O3 C22 C5 C6 -2.4(6)
O4 C22 C5 C6 176.4(3)
C48 C41 C42 C44 -0.4(6)
B2 C41 C42 C44 -172.3(4)
C48 C41 C42 C43 -178.9(4)
B2 C41 C42 C43 9.2(6)
C27 C25 C24 C31 2.3(6)
C26 C25 C24 C31 -176.4(4)
C27 C25 C24 N3 -178.2(4)
C26 C25 C24 N3 3.2(6)
B2 N3 C24 C25 -117.7(5)
C8 N3 C24 C25 54.7(5)
B2 N3 C24 C31 61.9(5)
C8 N3 C24 C31 -125.7(4)
C33 C35 C36 C38 -0.2(7)
C33 C35 C36 C37 179.3(4)
B1 O1 C11 C9 -145.6(4)
B1 O1 C11 C10 94.6(4)
B1 O1 C11 C12 -24.5(4)
C41 C42 C44 C45 2.9(7)
C43 C42 C44 C45 -178.5(4)
C47 C45 C44 C42 -2.6(7)
C46 C45 C44 C42 177.2(4)
C36 C35 C33 C32 2.3(7)
C36 C35 C33 C34 -177.4(4)
C39 C32 C33 C35 -2.7(6)
B2 C32 C33 C35 174.8(4)
C39 C32 C33 C34 177.0(4)
B2 C32 C33 C34 -5.4(7)
C25 C27 C28 C29 0.0(7)
B1 O2 C12 C13 -144.5(3)
B1 O2 C12 C14 97.2(4)
B1 O2 C12 C11 -21.9(4)
O1 C11 C12 O2 28.2(4)
C9 C11 C12 O2 145.2(4)
C10 C11 C12 O2 -86.9(4)
O1 C11 C12 C13 145.1(3)
C9 C11 C12 C13 -97.9(5)
C10 C11 C12 C13 30.0(5)
O1 C11 C12 C14 -86.3(4)
C9 C11 C12 C14 30.8(5)
C10 C11 C12 C14 158.6(4)
C15 C17 C18 C19 -0.7(7)
C35 C36 C38 C39 -1.4(7)
C37 C36 C38 C39 179.1(4)
C32 C39 C38 C36 0.9(7)
C40 C39 C38 C36 177.6(4)
C44 C45 C47 C48 -0.2(6)
C46 C45 C47 C48 -180.0(4)
C41 C48 C47 C45 2.7(6)
C49 C48 C47 C45 -178.5(4)
C20 C1 C15 C17 5.5(6)
N1 C1 C15 C17 -178.3(3)
C20 C1 C15 C16 -171.9(4)
N1 C1 C15 C16 4.3(6)
C18 C17 C15 C1 -2.6(6)
C18 C17 C15 C16 174.8(4)
C15 C1 C20 C19 -5.1(6)
N1 C1 C20 C19 178.7(4)
C15 C1 C20 C21 172.8(4)
N1 C1 C20 C21 -3.4(6)
C17 C18 C19 C20 1.1(7)
C1 C20 C19 C18 1.7(6)
C21 C20 C19 C18 -176.2(4)
C11 O1 B1 O2 12.0(5)
C11 O1 B1 N1 -169.5(4)
C12 O2 B1 O1 7.3(5)
C12 O2 B1 N1 -171.2(4)
C2 N1 B1 O1 15.9(7)
C1 N1 B1 O1 -166.9(4)
C2 N1 B1 O2 -165.8(4)
C1 N1 B1 O2 11.5(6)
C25 C24 C31 C29 -0.4(6)
N3 C24 C31 C29 -179.9(3)
C25 C24 C31 C30 179.8(4)
N3 C24 C31 C30 0.3(6)
C8 N3 B2 C32 9.9(6)
C24 N3 B2 C32 -177.9(3)
C8 N3 B2 C41 -167.7(4)
C24 N3 B2 C41 4.5(7)
C33 C32 B2 N3 68.7(6)
C39 C32 B2 N3 -113.8(5)
C33 C32 B2 C41 -113.6(5)
C39 C32 B2 C41 64.0(5)
C42 C41 B2 N3 -129.7(5)
C48 C41 B2 N3 58.9(6)
C42 C41 B2 C32 52.7(6)
C48 C41 B2 C32 -118.7(4)
C27 C28 C29 C31 1.9(7)
C24 C31 C29 C28 -1.7(6)
C30 C31 C29 C28 178.1(4)
